data_4306286
loop_
_publ_author_name
'Karen J. Blackmore'
'Michael B. Sly'
'Mason R. Haneline'
'Joseph W. Ziller'
'Alan F. Heyduk'

_publ_section_title
;
Group IV Imino-Semiquinone Complexes Obtained by Oxidative Addition of
Halogens
;
_journal_name_full 'Inorganic Chemistry'
_journal_page_first 10522
_journal_page_last 10532
_journal_paper_doi 10.1021/ic801127r
_journal_volume 47
_journal_year 2008
_chemical_formula_sum 'C48 H84 Hf N2 O5'
_chemical_formula_weight 947.66
_chemical_name_systematic
; 
 ? 
;
_space_group_IT_number 14
_symmetry_cell_setting monoclinic
_symmetry_space_group_name_Hall '-P 2ybc'
_symmetry_space_group_name_H-M 'P 1 21/c 1'
_atom_sites_solution_hydrogens geom
_atom_sites_solution_primary direct
_atom_sites_solution_secondary difmap
_audit_creation_method SHELXTL
_cell_angle_alpha 90.00
_cell_angle_beta 102.407(2)
_cell_angle_gamma 90.00
_cell_formula_units_Z 4
_cell_length_a 13.3201(14)
_cell_length_b 19.716(2)
_cell_length_c 19.218(2)
_cell_measurement_temperature 163(2)
_cell_volume 4929.1(9)
_computing_cell_refinement 'Bruker SMART/SAINT'
_computing_data_collection 'Bruker SMART'
_computing_data_reduction 'Bruker SAINT'
_computing_molecular_graphics 'Bruker SHELXTL'
_computing_publication_material 'Bruker SHELXTL'
_computing_structure_refinement 'Bruker SHELXTL'
_computing_structure_solution 'Bruker SHELXTL'
_diffrn_ambient_temperature 163(2)
_diffrn_measured_fraction_theta_full 1.000
_diffrn_measured_fraction_theta_max 1.000
_diffrn_measurement_device_type 'CCD area detector'
_diffrn_measurement_method 'phi and omega scans'
_diffrn_radiation_monochromator graphite
_diffrn_radiation_source 'normal-focus sealed tube'
_diffrn_radiation_type MoK\a
_diffrn_radiation_wavelength 0.71073
_diffrn_reflns_av_R_equivalents 0.0355
_diffrn_reflns_av_sigmaI/netI 0.0287
_diffrn_reflns_limit_h_max 17
_diffrn_reflns_limit_h_min -17
_diffrn_reflns_limit_k_max 25
_diffrn_reflns_limit_k_min -25
_diffrn_reflns_limit_l_max 24
_diffrn_reflns_limit_l_min -24
_diffrn_reflns_number 50452
_diffrn_reflns_theta_full 27.10
_diffrn_reflns_theta_max 27.10
_diffrn_reflns_theta_min 1.50
_diffrn_standards_decay_% '< 1.0'
_diffrn_standards_interval_count 'initial 50 frames recollected'
_diffrn_standards_number '50 frames'
_exptl_absorpt_coefficient_mu 2.159
_exptl_absorpt_correction_T_max 0.8997
_exptl_absorpt_correction_T_min 0.5022
_exptl_absorpt_correction_type multi-scan
_exptl_absorpt_process_details 'Bruker SADABS'
_exptl_crystal_colour 'pale brown'
_exptl_crystal_density_diffrn 1.277
_exptl_crystal_density_meas 0
_exptl_crystal_density_method 'not measured'
_exptl_crystal_description Plate
_exptl_crystal_F_000 1992
_exptl_crystal_size_max 0.37
_exptl_crystal_size_mid 0.28
_exptl_crystal_size_min 0.05
_refine_diff_density_max 2.274
_refine_diff_density_min -1.276
_refine_diff_density_rms 0.091
_refine_ls_extinction_method none
_refine_ls_goodness_of_fit_ref 1.071
_refine_ls_hydrogen_treatment constr
_refine_ls_matrix_type full
_refine_ls_number_parameters 514
_refine_ls_number_reflns 10887
_refine_ls_number_restraints 7
_refine_ls_restrained_S_all 1.072
_refine_ls_R_factor_all 0.0418
_refine_ls_R_factor_gt 0.0270
_refine_ls_shift/su_max 2.687
_refine_ls_shift/su_mean 0.034
_refine_ls_structure_factor_coef Fsqd
_refine_ls_weighting_details 'calc w=1/[\s^2^(Fo^2^)+(0.0278P)^2^+7.9805P] where P=(Fo^2^+2Fc^2^)/3'
_refine_ls_weighting_scheme calc
_refine_ls_wR_factor_gt 0.0630
_refine_ls_wR_factor_ref 0.0705
_reflns_number_gt 8870
_reflns_number_total 10887
_reflns_threshold_expression >2sigma(I)
_cod_data_source_file ic801127r_si_002_4.cif
_cod_data_source_block afh38
_cod_depositor_comments
;
The following automatic conversions were performed:
'_symmetry_cell_setting' value 'Monoclinic' changed to 'monoclinic'
according to '/home/saulius/struct/CIF-dictionaries/cif_core.dic'
dictionary named 'cif_core.dic' version 2.4.1 from 2010-06-29.

Automatic conversion script
Id: cif_fix_enum 1527 2010-12-29 10:47:43Z saulius 
;
_cod_original_cell_volume 4929.3(9)
_cod_database_code 4306286

loop_
_symmetry_equiv_pos_as_xyz
'x, y, z'
'-x, y+1/2, -z+1/2'
'-x, -y, -z'
'x, -y-1/2, z-1/2'

loop_
_atom_site_label
_atom_site_type_symbol
_atom_site_fract_x
_atom_site_fract_y
_atom_site_fract_z
_atom_site_U_iso_or_equiv
_atom_site_adp_type
_atom_site_occupancy
_atom_site_symmetry_multiplicity
_atom_site_calc_flag
_atom_site_refinement_flags
_atom_site_disorder_assembly
_atom_site_disorder_group
Hf1 Hf 0.340693(9) 0.704995(6) 0.654934(6) 0.01779(4) Uani 1 1 d . . .
O1 O 0.26020(15) 0.77983(10) 0.59315(11) 0.0197(4) Uani 1 1 d . . .
O2 O 0.42326(15) 0.65665(10) 0.74303(10) 0.0199(4) Uani 1 1 d . . .
O3 O 0.25012(16) 0.73256(12) 0.73733(11) 0.0252(5) Uani 1 1 d . . .
O4 O 0.43446(16) 0.79751(11) 0.69723(12) 0.0266(5) Uani 1 1 d . . .
N1 N 0.21120(19) 0.65280(12) 0.59591(13) 0.0194(5) Uani 1 1 d . . .
N2 N 0.46490(19) 0.66228(13) 0.61733(13) 0.0207(5) Uani 1 1 d . . .
C1 C 0.1704(2) 0.76321(15) 0.54759(15) 0.0184(6) Uani 1 1 d . . .
C2 C 0.1102(2) 0.81088(15) 0.50290(15) 0.0193(6) Uani 1 1 d . . .
C3 C 0.0178(2) 0.78785(15) 0.45890(15) 0.0205(6) Uani 1 1 d . . .
H3A H -0.0236 0.8192 0.4278 0.025 Uiso 1 1 calc R . .
C4 C -0.0146(2) 0.72133(16) 0.45936(16) 0.0215(6) Uani 1 1 d . . .
C5 C 0.0476(2) 0.67476(15) 0.50450(16) 0.0222(6) Uani 1 1 d . . .
H5A H 0.0255 0.6290 0.5051 0.027 Uiso 1 1 calc R . .
C6 C 0.1408(2) 0.69385(15) 0.54861(15) 0.0193(6) Uani 1 1 d . . .
C7 C 0.1423(2) 0.88577(15) 0.50207(16) 0.0216(6) Uani 1 1 d . . .
C8 C 0.0659(3) 0.92766(17) 0.44862(18) 0.0321(8) Uani 1 1 d . . .
H8A H -0.0027 0.9234 0.4590 0.048 Uiso 1 1 calc R . .
H8B H 0.0643 0.9111 0.4003 0.048 Uiso 1 1 calc R . .
H8C H 0.0870 0.9754 0.4522 0.048 Uiso 1 1 calc R . .
C9 C 0.1475(3) 0.91693(16) 0.57591(16) 0.0263(7) Uani 1 1 d . . .
H9A H 0.0797 0.9142 0.5878 0.040 Uiso 1 1 calc R . .
H9B H 0.1685 0.9645 0.5756 0.040 Uiso 1 1 calc R . .
H9C H 0.1976 0.8920 0.6115 0.040 Uiso 1 1 calc R . .
C10 C 0.2479(2) 0.89148(16) 0.48205(18) 0.0275(7) Uani 1 1 d . . .
H10A H 0.2671 0.9394 0.4809 0.041 Uiso 1 1 calc R . .
H10B H 0.2442 0.8712 0.4350 0.041 Uiso 1 1 calc R . .
H10C H 0.2995 0.8675 0.5175 0.041 Uiso 1 1 calc R . .
C11 C -0.1175(2) 0.69649(16) 0.41352(17) 0.0264(7) Uani 1 1 d . . .
C12 C -0.0981(3) 0.63745(18) 0.36620(19) 0.0342(8) Uani 1 1 d . . .
H12A H -0.0639 0.6004 0.3962 0.051 Uiso 1 1 calc R . .
H12B H -0.0541 0.6529 0.3345 0.051 Uiso 1 1 calc R . .
H12C H -0.1637 0.6214 0.3377 0.051 Uiso 1 1 calc R . .
C13 C -0.1733(3) 0.7526(2) 0.3648(2) 0.0407(9) Uani 1 1 d . . .
H13A H -0.2381 0.7348 0.3366 0.061 Uiso 1 1 calc R . .
H13B H -0.1298 0.7681 0.3329 0.061 Uiso 1 1 calc R . .
H13C H -0.1877 0.7907 0.3939 0.061 Uiso 1 1 calc R . .
C14 C -0.1871(3) 0.6720(2) 0.4619(2) 0.0399(9) Uani 1 1 d . . .
H14A H -0.1532 0.6350 0.4920 0.060 Uiso 1 1 calc R . .
H14B H -0.2522 0.6559 0.4328 0.060 Uiso 1 1 calc R . .
H14C H -0.2004 0.7096 0.4921 0.060 Uiso 1 1 calc R . .
C15 C 0.5125(2) 0.62482(14) 0.73802(15) 0.0183(6) Uani 1 1 d . . .
C16 C 0.5760(2) 0.59179(15) 0.79564(15) 0.0196(6) Uani 1 1 d . . .
C17 C 0.6670(2) 0.56312(15) 0.78445(16) 0.0219(6) Uani 1 1 d . . .
H17A H 0.7109 0.5405 0.8229 0.026 Uiso 1 1 calc R . .
C18 C 0.6961(2) 0.56638(15) 0.71888(16) 0.0212(6) Uani 1 1 d . . .
C19 C 0.6303(2) 0.59838(15) 0.66262(16) 0.0218(6) Uani 1 1 d . . .
H19A H 0.6489 0.6003 0.6176 0.026 Uiso 1 1 calc R . .
C20 C 0.5375(2) 0.62796(15) 0.66973(15) 0.0201(6) Uani 1 1 d . . .
C21 C 0.5456(2) 0.58769(16) 0.86862(16) 0.0247(7) Uani 1 1 d . . .
C22 C 0.6230(3) 0.5465(2) 0.92269(17) 0.0370(9) Uani 1 1 d . . .
H22A H 0.6907 0.5681 0.9301 0.056 Uiso 1 1 calc R . .
H22B H 0.6273 0.5003 0.9045 0.056 Uiso 1 1 calc R . .
H22C H 0.6006 0.5446 0.9680 0.056 Uiso 1 1 calc R . .
C23 C 0.4409(3) 0.55317(18) 0.86100(18) 0.0320(8) Uani 1 1 d . . .
H23A H 0.3889 0.5789 0.8275 0.048 Uiso 1 1 calc R . .
H23B H 0.4222 0.5515 0.9076 0.048 Uiso 1 1 calc R . .
H23C H 0.4447 0.5069 0.8431 0.048 Uiso 1 1 calc R . .
C24 C 0.5422(3) 0.65947(17) 0.89944(17) 0.0304(7) Uani 1 1 d . . .
H24A H 0.6113 0.6793 0.9087 0.046 Uiso 1 1 calc R . .
H24B H 0.5180 0.6570 0.9441 0.046 Uiso 1 1 calc R . .
H24C H 0.4953 0.6878 0.8652 0.046 Uiso 1 1 calc R . .
C25 C 0.7986(2) 0.53552(16) 0.71004(16) 0.0236(6) Uani 1 1 d . . .
C26 C 0.7996(3) 0.45942(18) 0.7247(2) 0.0419(9) Uani 1 1 d . . .
H26A H 0.7904 0.4516 0.7733 0.063 Uiso 1 1 calc R . .
H26B H 0.8655 0.4402 0.7196 0.063 Uiso 1 1 calc R . .
H26C H 0.7436 0.4376 0.6907 0.063 Uiso 1 1 calc R . .
C27 C 0.8173(3) 0.5454(2) 0.63499(19) 0.0398(9) Uani 1 1 d . . .
H27A H 0.8213 0.5940 0.6252 0.060 Uiso 1 1 calc R . .
H27B H 0.7605 0.5251 0.6002 0.060 Uiso 1 1 calc R . .
H27C H 0.8820 0.5234 0.6315 0.060 Uiso 1 1 calc R . .
C28 C 0.8871(3) 0.5686(2) 0.7625(2) 0.0415(9) Uani 1 1 d . . .
H28A H 0.8781 0.5612 0.8113 0.062 Uiso 1 1 calc R . .
H28B H 0.8879 0.6174 0.7530 0.062 Uiso 1 1 calc R . .
H28C H 0.9522 0.5484 0.7572 0.062 Uiso 1 1 calc R . .
C29 C 0.1891(3) 0.57898(15) 0.60155(17) 0.0259(7) Uani 1 1 d . . .
C30 C 0.1801(3) 0.54185(17) 0.53028(19) 0.0346(8) Uani 1 1 d . . .
H30A H 0.2433 0.5485 0.5128 0.052 Uiso 1 1 calc R . .
H30B H 0.1215 0.5600 0.4955 0.052 Uiso 1 1 calc R . .
H30C H 0.1697 0.4933 0.5371 0.052 Uiso 1 1 calc R . .
C31 C 0.0943(3) 0.56853(18) 0.6337(2) 0.0354(8) Uani 1 1 d . . .
H31A H 0.1064 0.5892 0.6811 0.053 Uiso 1 1 calc R . .
H31B H 0.0816 0.5199 0.6376 0.053 Uiso 1 1 calc R . .
H31C H 0.0344 0.5898 0.6029 0.053 Uiso 1 1 calc R . .
C32 C 0.2801(3) 0.54692(17) 0.65333(19) 0.0351(8) Uani 1 1 d . . .
H32A H 0.3429 0.5535 0.6354 0.053 Uiso 1 1 calc R . .
H32B H 0.2676 0.4983 0.6576 0.053 Uiso 1 1 calc R . .
H32C H 0.2882 0.5684 0.7002 0.053 Uiso 1 1 calc R . .
C33 C 0.4808(3) 0.66485(18) 0.54274(17) 0.0296(7) Uani 1 1 d . . .
C34 C 0.4829(3) 0.5939(2) 0.51061(18) 0.0402(9) Uani 1 1 d . . .
H34A H 0.5424 0.5688 0.5372 0.060 Uiso 1 1 calc R . .
H34B H 0.4879 0.5978 0.4606 0.060 Uiso 1 1 calc R . .
H34C H 0.4197 0.5696 0.5134 0.060 Uiso 1 1 calc R . .
C35 C 0.5753(3) 0.7070(2) 0.5375(2) 0.0414(9) Uani 1 1 d . . .
H35A H 0.5689 0.7525 0.5566 0.062 Uiso 1 1 calc R . .
H35B H 0.5804 0.7105 0.4875 0.062 Uiso 1 1 calc R . .
H35C H 0.6372 0.6850 0.5651 0.062 Uiso 1 1 calc R . .
C36 C 0.3881(3) 0.7019(2) 0.49706(18) 0.0410(10) Uani 1 1 d . . .
H36A H 0.3846 0.7481 0.5151 0.061 Uiso 1 1 calc R . .
H36B H 0.3248 0.6775 0.4995 0.061 Uiso 1 1 calc R . .
H36C H 0.3958 0.7036 0.4475 0.061 Uiso 1 1 calc R . .
C37 C 0.1414(2) 0.75187(19) 0.71729(18) 0.0301(7) Uani 1 1 d . . .
H37A H 0.1034 0.7221 0.6791 0.036 Uiso 1 1 calc R . .
H37B H 0.1337 0.7996 0.7009 0.036 Uiso 1 1 calc R . .
C38 C 0.1036(3) 0.7426(2) 0.78536(18) 0.0353(8) Uani 1 1 d . . .
H38A H 0.0866 0.6946 0.7924 0.042 Uiso 1 1 calc R . .
H38B H 0.0424 0.7710 0.7856 0.042 Uiso 1 1 calc R . .
C39 C 0.1947(3) 0.76569(18) 0.84149(17) 0.0291(7) Uani 1 1 d . . .
H39A H 0.1916 0.7475 0.8890 0.035 Uiso 1 1 calc R . .
H39B H 0.1987 0.8158 0.8441 0.035 Uiso 1 1 calc R . .
C40 C 0.2847(3) 0.73626(19) 0.81516(16) 0.0297(7) Uani 1 1 d . . .
H40A H 0.3459 0.7659 0.8285 0.036 Uiso 1 1 calc R . .
H40B H 0.3023 0.6906 0.8356 0.036 Uiso 1 1 calc R . .
C41 C 0.3961(3) 0.86555(17) 0.7059(2) 0.0345(8) Uani 1 1 d . . .
H41A H 0.3276 0.8636 0.7180 0.041 Uiso 1 1 calc R . .
H41B H 0.3908 0.8923 0.6616 0.041 Uiso 1 1 calc R . .
C42 C 0.4745(3) 0.8965(2) 0.7663(2) 0.0421(9) Uani 1 1 d . . .
H42A H 0.4761 0.9465 0.7622 0.051 Uiso 1 1 calc R . .
H42B H 0.4604 0.8841 0.8132 0.051 Uiso 1 1 calc R . .
C43 C 0.5728(3) 0.8652(2) 0.7556(3) 0.0499(11) Uani 1 1 d . . .
H43A H 0.6255 0.8654 0.8006 0.060 Uiso 1 1 calc R . .
H43B H 0.5998 0.8901 0.7188 0.060 Uiso 1 1 calc R . .
C44 C 0.5439(2) 0.79377(18) 0.7319(2) 0.0348(8) Uani 1 1 d . . .
H44A H 0.5852 0.7778 0.6980 0.042 Uiso 1 1 calc R . .
H44B H 0.5548 0.7625 0.7732 0.042 Uiso 1 1 calc R . .
O5 O 0.8222(5) 0.6364(3) 1.0783(3) 0.0807(9) Uiso 0.725(5) 1 d PD A 1
C45 C 0.7640(6) 0.5950(4) 1.1225(4) 0.0807(9) Uiso 0.725(5) 1 d PD A 1
H45A H 0.7143 0.5662 1.0895 0.097 Uiso 0.725(5) 1 calc PR A 1
H45B H 0.7234 0.6267 1.1454 0.097 Uiso 0.725(5) 1 calc PR A 1
C46 C 0.8245(11) 0.5494(5) 1.1801(7) 0.0807(9) Uiso 0.725(5) 1 d PD A 1
H46A H 0.8665 0.5179 1.1589 0.121 Uiso 0.725(5) 1 calc PR A 1
H46B H 0.7768 0.5236 1.2023 0.121 Uiso 0.725(5) 1 calc PR A 1
H46C H 0.8692 0.5772 1.2162 0.121 Uiso 0.725(5) 1 calc PR A 1
C47 C 0.9001(6) 0.6874(4) 1.1240(5) 0.0807(9) Uiso 0.725(5) 1 d PD A 1
H47A H 0.9449 0.6617 1.1630 0.097 Uiso 0.725(5) 1 calc PR A 1
H47B H 0.9446 0.7061 1.0935 0.097 Uiso 0.725(5) 1 calc PR A 1
C48 C 0.8553(8) 0.7435(5) 1.1551(5) 0.0807(9) Uiso 0.725(5) 1 d PD A 1
H48A H 0.8066 0.7261 1.1825 0.121 Uiso 0.725(5) 1 calc PR A 1
H48B H 0.8192 0.7734 1.1172 0.121 Uiso 0.725(5) 1 calc PR A 1
H48C H 0.9098 0.7691 1.1868 0.121 Uiso 0.725(5) 1 calc PR A 1
O5B O 0.8765(12) 0.6231(7) 1.0984(8) 0.0807(9) Uiso 0.275(5) 1 d PD A 2
C45B C 0.9017(15) 0.5846(10) 1.1656(11) 0.0807(9) Uiso 0.275(5) 1 d PD A 2
H45C H 0.9232 0.6177 1.2047 0.097 Uiso 0.275(5) 1 calc PR A 2
H45D H 0.9625 0.5562 1.1640 0.097 Uiso 0.275(5) 1 calc PR A 2
C46B C 0.821(3) 0.5388(14) 1.186(2) 0.0807(9) Uiso 0.275(5) 1 d PD A 2
H46D H 0.7647 0.5665 1.1956 0.121 Uiso 0.275(5) 1 calc PR A 2
H46E H 0.8524 0.5131 1.2290 0.121 Uiso 0.275(5) 1 calc PR A 2
H46F H 0.7952 0.5073 1.1470 0.121 Uiso 0.275(5) 1 calc PR A 2
C47B C 0.7798(14) 0.6754(10) 1.1076(11) 0.0807(9) Uiso 0.275(5) 1 d PD A 2
H47C H 0.7484 0.6962 1.0611 0.097 Uiso 0.275(5) 1 calc PR A 2
H47D H 0.7260 0.6495 1.1246 0.097 Uiso 0.275(5) 1 calc PR A 2
C48B C 0.822(2) 0.7286(12) 1.1596(14) 0.0807(9) Uiso 0.275(5) 1 d PD A 2
H48D H 0.8536 0.7075 1.2053 0.121 Uiso 0.275(5) 1 calc PR A 2
H48E H 0.7671 0.7592 1.1660 0.121 Uiso 0.275(5) 1 calc PR A 2
H48F H 0.8747 0.7544 1.1420 0.121 Uiso 0.275(5) 1 calc PR A 2

loop_
_atom_site_aniso_label
_atom_site_aniso_U_11
_atom_site_aniso_U_22
_atom_site_aniso_U_33
_atom_site_aniso_U_23
_atom_site_aniso_U_13
_atom_site_aniso_U_12
Hf1 0.01499(6) 0.02219(6) 0.01572(6) 0.00167(5) 0.00222(4) 0.00298(5)
O1 0.0160(10) 0.0209(10) 0.0201(10) 0.0017(8) -0.0004(8) 0.0000(8)
O2 0.0174(10) 0.0253(11) 0.0170(10) 0.0029(8) 0.0036(8) 0.0062(8)
O3 0.0180(11) 0.0392(12) 0.0182(11) 0.0014(9) 0.0033(9) 0.0071(9)
O4 0.0189(11) 0.0264(11) 0.0314(12) 0.0006(10) -0.0016(9) 0.0025(9)
N1 0.0208(13) 0.0181(12) 0.0193(12) 0.0005(10) 0.0042(10) 0.0009(10)
N2 0.0191(13) 0.0288(14) 0.0145(12) 0.0048(10) 0.0040(10) 0.0055(10)
C1 0.0142(14) 0.0242(15) 0.0165(14) -0.0012(11) 0.0024(11) -0.0006(11)
C2 0.0178(14) 0.0226(15) 0.0169(14) 0.0003(11) 0.0024(11) 0.0009(11)
C3 0.0181(14) 0.0255(15) 0.0165(13) 0.0005(12) 0.0005(11) 0.0032(12)
C4 0.0167(14) 0.0282(16) 0.0199(14) -0.0025(12) 0.0044(12) -0.0023(12)
C5 0.0229(16) 0.0196(14) 0.0236(15) -0.0002(12) 0.0043(13) -0.0046(12)
C6 0.0188(14) 0.0226(15) 0.0174(14) 0.0003(11) 0.0058(11) 0.0024(11)
C7 0.0217(15) 0.0194(14) 0.0206(14) 0.0024(12) -0.0020(12) 0.0005(12)
C8 0.0356(19) 0.0230(16) 0.0313(18) 0.0051(14) -0.0071(15) 0.0000(14)
C9 0.0268(17) 0.0259(16) 0.0242(16) -0.0030(13) 0.0006(13) 0.0003(13)
C10 0.0276(17) 0.0249(16) 0.0301(17) 0.0002(13) 0.0060(14) -0.0063(13)
C11 0.0193(15) 0.0314(17) 0.0263(16) -0.0006(13) 0.0001(13) -0.0062(13)
C12 0.0315(19) 0.0362(19) 0.0322(19) -0.0068(15) 0.0010(15) -0.0113(15)
C13 0.0258(18) 0.041(2) 0.046(2) 0.0015(17) -0.0140(16) -0.0063(16)
C14 0.0262(19) 0.054(2) 0.040(2) -0.0049(18) 0.0085(16) -0.0129(17)
C15 0.0165(14) 0.0200(14) 0.0179(14) 0.0010(11) 0.0024(11) 0.0038(11)
C16 0.0221(15) 0.0198(14) 0.0162(14) -0.0002(11) 0.0027(12) 0.0019(12)
C17 0.0225(15) 0.0231(15) 0.0186(14) 0.0030(12) 0.0007(12) 0.0045(12)
C18 0.0186(15) 0.0225(15) 0.0231(15) 0.0010(12) 0.0055(12) 0.0032(12)
C19 0.0214(15) 0.0274(16) 0.0175(14) 0.0030(12) 0.0062(12) 0.0022(12)
C20 0.0195(14) 0.0222(15) 0.0180(14) 0.0024(11) 0.0025(11) 0.0036(12)
C21 0.0282(17) 0.0286(16) 0.0168(14) 0.0020(12) 0.0036(13) 0.0100(13)
C22 0.045(2) 0.046(2) 0.0204(16) 0.0075(15) 0.0089(15) 0.0216(18)
C23 0.038(2) 0.0342(18) 0.0270(17) 0.0071(14) 0.0151(15) 0.0049(15)
C24 0.0341(19) 0.0338(18) 0.0216(16) -0.0057(14) 0.0019(14) 0.0078(15)
C25 0.0194(15) 0.0279(16) 0.0240(15) 0.0020(13) 0.0060(12) 0.0049(13)
C26 0.039(2) 0.034(2) 0.058(3) 0.0038(18) 0.0212(19) 0.0103(17)
C27 0.0296(19) 0.061(3) 0.0315(19) 0.0044(18) 0.0122(15) 0.0139(18)
C28 0.0224(18) 0.055(2) 0.046(2) -0.0084(19) 0.0048(16) 0.0025(17)
C29 0.0287(17) 0.0190(15) 0.0290(17) 0.0022(13) 0.0040(14) 0.0002(13)
C30 0.038(2) 0.0255(17) 0.038(2) -0.0079(15) 0.0029(16) -0.0003(15)
C31 0.036(2) 0.0274(18) 0.044(2) 0.0100(15) 0.0113(17) -0.0026(15)
C32 0.038(2) 0.0232(17) 0.039(2) 0.0100(15) -0.0027(16) -0.0019(15)
C33 0.0251(17) 0.046(2) 0.0188(15) 0.0082(14) 0.0076(13) 0.0135(15)
C34 0.040(2) 0.059(2) 0.0217(17) -0.0053(16) 0.0064(15) 0.0137(18)
C35 0.0330(19) 0.055(2) 0.041(2) 0.0251(19) 0.0176(17) 0.0114(18)
C36 0.035(2) 0.070(3) 0.0201(16) 0.0182(18) 0.0108(14) 0.0213(19)
C37 0.0179(16) 0.044(2) 0.0277(17) -0.0024(15) 0.0024(13) 0.0092(14)
C38 0.0244(17) 0.052(2) 0.0319(19) -0.0038(17) 0.0101(15) 0.0028(16)
C39 0.0306(18) 0.0352(18) 0.0236(16) 0.0009(14) 0.0105(14) 0.0048(15)
C40 0.0289(18) 0.044(2) 0.0163(15) 0.0010(14) 0.0050(13) 0.0076(15)
C41 0.0278(18) 0.0277(17) 0.043(2) -0.0047(15) -0.0033(16) 0.0022(14)
C42 0.034(2) 0.036(2) 0.049(2) -0.0092(17) -0.0071(17) 0.0009(16)
C43 0.027(2) 0.038(2) 0.076(3) -0.003(2) -0.009(2) -0.0021(16)
C44 0.0174(16) 0.0328(18) 0.049(2) 0.0014(17) -0.0053(15) 0.0009(14)

loop_
_atom_type_symbol
_atom_type_description
_atom_type_scat_dispersion_real
_atom_type_scat_dispersion_imag
_atom_type_scat_source
C C 0.0033 0.0016 'International Tables Vol C Tables 4.2.6.8 and 6.1.1.4'
H H 0.0000 0.0000 'International Tables Vol C Tables 4.2.6.8 and 6.1.1.4'
N N 0.0061 0.0033 'International Tables Vol C Tables 4.2.6.8 and 6.1.1.4'
O O 0.0106 0.0060 'International Tables Vol C Tables 4.2.6.8 and 6.1.1.4'
Hf Hf -0.5830 6.1852 'International Tables Vol C Tables 4.2.6.8 and 6.1.1.4'

loop_
_geom_angle_atom_site_label_1
_geom_angle_atom_site_label_2
_geom_angle_atom_site_label_3
_geom_angle
_geom_angle_site_symmetry_1
_geom_angle_site_symmetry_3
_geom_angle_publ_flag
O2 Hf1 O1 159.64(8) . . ?
O2 Hf1 N1 116.63(9) . . ?
O1 Hf1 N1 76.97(9) . . ?
O2 Hf1 N2 77.09(8) . . ?
O1 Hf1 N2 116.04(9) . . ?
N1 Hf1 N2 103.31(10) . . ?
O2 Hf1 O3 78.73(8) . . ?
O1 Hf1 O3 86.62(8) . . ?
N1 Hf1 O3 89.78(9) . . ?
N2 Hf1 O3 155.68(8) . . ?
O2 Hf1 O4 85.48(8) . . ?
O1 Hf1 O4 78.88(8) . . ?
N1 Hf1 O4 155.31(9) . . ?
N2 Hf1 O4 91.82(9) . . ?
O3 Hf1 O4 83.72(8) . . ?
C1 O1 Hf1 118.54(17) . . ?
C15 O2 Hf1 118.50(17) . . ?
C37 O3 C40 109.3(2) . . ?
C37 O3 Hf1 121.71(17) . . ?
C40 O3 Hf1 128.98(18) . . ?
C41 O4 C44 109.4(2) . . ?
C41 O4 Hf1 127.12(18) . . ?
C44 O4 Hf1 122.71(19) . . ?
C6 N1 C29 119.4(2) . . ?
C6 N1 Hf1 114.71(18) . . ?
C29 N1 Hf1 125.84(19) . . ?
C20 N2 C33 119.0(2) . . ?
C20 N2 Hf1 114.42(18) . . ?
C33 N2 Hf1 126.59(19) . . ?
O1 C1 C2 122.7(3) . . ?
O1 C1 C6 115.4(2) . . ?
C2 C1 C6 121.9(3) . . ?
C1 C2 C3 117.5(3) . . ?
C1 C2 C7 121.8(3) . . ?
C3 C2 C7 120.7(3) . . ?
C4 C3 C2 122.4(3) . . ?
C3 C4 C5 118.8(3) . . ?
C3 C4 C11 122.6(3) . . ?
C5 C4 C11 118.6(3) . . ?
C6 C5 C4 121.9(3) . . ?
C5 C6 N1 128.1(3) . . ?
C5 C6 C1 117.6(3) . . ?
N1 C6 C1 114.3(3) . . ?
C8 C7 C9 107.3(3) . . ?
C8 C7 C2 112.4(2) . . ?
C9 C7 C2 109.4(2) . . ?
C8 C7 C10 107.8(3) . . ?
C9 C7 C10 109.9(3) . . ?
C2 C7 C10 110.1(2) . . ?
C14 C11 C12 108.9(3) . . ?
C14 C11 C13 108.8(3) . . ?
C12 C11 C13 107.9(3) . . ?
C14 C11 C4 109.5(3) . . ?
C12 C11 C4 109.7(3) . . ?
C13 C11 C4 112.0(3) . . ?
O2 C15 C16 123.0(3) . . ?
O2 C15 C20 115.1(2) . . ?
C16 C15 C20 121.9(3) . . ?
C17 C16 C15 117.6(3) . . ?
C17 C16 C21 121.7(3) . . ?
C15 C16 C21 120.7(3) . . ?
C16 C17 C18 122.6(3) . . ?
C19 C18 C17 118.2(3) . . ?
C19 C18 C25 121.4(3) . . ?
C17 C18 C25 120.4(3) . . ?
C18 C19 C20 122.4(3) . . ?
C19 C20 N2 127.9(3) . . ?
C19 C20 C15 117.3(3) . . ?
N2 C20 C15 114.8(2) . . ?
C23 C21 C22 107.2(3) . . ?
C23 C21 C24 110.2(3) . . ?
C22 C21 C24 107.3(3) . . ?
C23 C21 C16 110.4(3) . . ?
C22 C21 C16 112.0(3) . . ?
C24 C21 C16 109.7(3) . . ?
C28 C25 C26 108.8(3) . . ?
C28 C25 C27 108.1(3) . . ?
C26 C25 C27 107.6(3) . . ?
C28 C25 C18 109.7(3) . . ?
C26 C25 C18 110.0(3) . . ?
C27 C25 C18 112.5(3) . . ?
N1 C29 C32 108.0(3) . . ?
N1 C29 C31 110.6(3) . . ?
C32 C29 C31 106.7(3) . . ?
N1 C29 C30 112.3(3) . . ?
C32 C29 C30 106.4(3) . . ?
C31 C29 C30 112.5(3) . . ?
N2 C33 C35 111.7(3) . . ?
N2 C33 C34 112.0(3) . . ?
C35 C33 C34 112.5(3) . . ?
N2 C33 C36 107.6(2) . . ?
C35 C33 C36 106.0(3) . . ?
C34 C33 C36 106.6(3) . . ?
O3 C37 C38 103.6(3) . . ?
C37 C38 C39 102.5(3) . . ?
C38 C39 C40 102.6(3) . . ?
O3 C40 C39 105.2(3) . . ?
O4 C41 C42 105.0(3) . . ?
C43 C42 C41 102.0(3) . . ?
C42 C43 C44 104.6(3) . . ?
O4 C44 C43 104.8(3) . . ?
C45 O5 C47 113.0(6) . . ?
O5 C45 C46 118.4(7) . . ?
C48 C47 O5 116.0(7) . . ?
C45B O5B C47B 105.0(13) . . ?
O5B C45B C46B 120(2) . . ?
C48B C47B O5B 108.3(16) . . ?

loop_
_geom_bond_atom_site_label_1
_geom_bond_atom_site_label_2
_geom_bond_distance
_geom_bond_site_symmetry_2
_geom_bond_publ_flag
Hf1 O2 2.0456(19) . ?
Hf1 O1 2.047(2) . ?
Hf1 N1 2.117(2) . ?
Hf1 N2 2.117(2) . ?
Hf1 O3 2.254(2) . ?
Hf1 O4 2.261(2) . ?
O1 C1 1.362(3) . ?
O2 C15 1.366(3) . ?
O3 C37 1.467(4) . ?
O3 C40 1.469(4) . ?
O4 C41 1.458(4) . ?
O4 C44 1.468(4) . ?
N1 C6 1.412(4) . ?
N1 C29 1.493(4) . ?
N2 C20 1.410(4) . ?
N2 C33 1.494(4) . ?
C1 C2 1.403(4) . ?
C1 C6 1.424(4) . ?
C2 C3 1.410(4) . ?
C2 C7 1.538(4) . ?
C3 C4 1.381(4) . ?
C4 C5 1.404(4) . ?
C4 C11 1.542(4) . ?
C5 C6 1.397(4) . ?
C7 C8 1.525(4) . ?
C7 C9 1.534(4) . ?
C7 C10 1.540(4) . ?
C11 C14 1.525(5) . ?
C11 C12 1.533(5) . ?
C11 C13 1.534(5) . ?
C15 C16 1.401(4) . ?
C15 C20 1.423(4) . ?
C16 C17 1.395(4) . ?
C16 C21 1.544(4) . ?
C17 C18 1.397(4) . ?
C18 C19 1.389(4) . ?
C18 C25 1.537(4) . ?
C19 C20 1.399(4) . ?
C21 C23 1.529(5) . ?
C21 C22 1.531(4) . ?
C21 C24 1.539(4) . ?
C25 C28 1.524(5) . ?
C25 C26 1.526(5) . ?
C25 C27 1.528(4) . ?
C29 C32 1.530(5) . ?
C29 C31 1.535(5) . ?
C29 C30 1.535(5) . ?
C33 C35 1.530(5) . ?
C33 C34 1.532(5) . ?
C33 C36 1.537(4) . ?
C37 C38 1.510(5) . ?
C38 C39 1.511(5) . ?
C39 C40 1.513(4) . ?
C41 C42 1.513(5) . ?
C42 C43 1.501(6) . ?
C43 C44 1.505(5) . ?
O5 C45 1.507(9) . ?
O5 C47 1.572(9) . ?
C45 C46 1.517(14) . ?
C47 C48 1.446(11) . ?
O5B C45B 1.473(16) . ?
O5B C47B 1.689(16) . ?
C45B C46B 1.52(2) . ?
C47B C48B 1.475(18) . ?

loop_
_geom_torsion_atom_site_label_1
_geom_torsion_atom_site_label_2
_geom_torsion_atom_site_label_3
_geom_torsion_atom_site_label_4
_geom_torsion
_geom_torsion_site_symmetry_1
_geom_torsion_site_symmetry_2
_geom_torsion_site_symmetry_3
_geom_torsion_site_symmetry_4
_geom_torsion_publ_flag
O2 Hf1 O1 C1 -134.4(2) . . . . ?
N1 Hf1 O1 C1 -0.04(19) . . . . ?
N2 Hf1 O1 C1 98.6(2) . . . . ?
O3 Hf1 O1 C1 -90.6(2) . . . . ?
O4 Hf1 O1 C1 -174.9(2) . . . . ?
O1 Hf1 O2 C15 -130.5(2) . . . . ?
N1 Hf1 O2 C15 100.7(2) . . . . ?
N2 Hf1 O2 C15 2.1(2) . . . . ?
O3 Hf1 O2 C15 -175.2(2) . . . . ?
O4 Hf1 O2 C15 -90.8(2) . . . . ?
O2 Hf1 O3 C37 -156.6(2) . . . . ?
O1 Hf1 O3 C37 37.6(2) . . . . ?
N1 Hf1 O3 C37 -39.4(2) . . . . ?
N2 Hf1 O3 C37 -162.8(2) . . . . ?
O4 Hf1 O3 C37 116.7(2) . . . . ?
O2 Hf1 O3 C40 24.8(3) . . . . ?
O1 Hf1 O3 C40 -140.9(3) . . . . ?
N1 Hf1 O3 C40 142.1(3) . . . . ?
N2 Hf1 O3 C40 18.7(4) . . . . ?
O4 Hf1 O3 C40 -61.8(3) . . . . ?
O2 Hf1 O4 C41 -131.0(3) . . . . ?
O1 Hf1 O4 C41 35.9(3) . . . . ?
N1 Hf1 O4 C41 23.8(4) . . . . ?
N2 Hf1 O4 C41 152.1(3) . . . . ?
O3 Hf1 O4 C41 -51.8(3) . . . . ?
O2 Hf1 O4 C44 38.0(2) . . . . ?
O1 Hf1 O4 C44 -155.1(3) . . . . ?
N1 Hf1 O4 C44 -167.3(3) . . . . ?
N2 Hf1 O4 C44 -38.9(2) . . . . ?
O3 Hf1 O4 C44 117.1(2) . . . . ?
O2 Hf1 N1 C6 163.12(18) . . . . ?
O1 Hf1 N1 C6 -0.73(19) . . . . ?
N2 Hf1 N1 C6 -114.8(2) . . . . ?
O3 Hf1 N1 C6 85.9(2) . . . . ?
O4 Hf1 N1 C6 11.5(3) . . . . ?
O2 Hf1 N1 C29 -15.8(3) . . . . ?
O1 Hf1 N1 C29 -179.6(2) . . . . ?
N2 Hf1 N1 C29 66.3(2) . . . . ?
O3 Hf1 N1 C29 -93.0(2) . . . . ?
O4 Hf1 N1 C29 -167.3(2) . . . . ?
O2 Hf1 N2 C20 -2.8(2) . . . . ?
O1 Hf1 N2 C20 160.68(19) . . . . ?
N1 Hf1 N2 C20 -117.5(2) . . . . ?
O3 Hf1 N2 C20 3.5(4) . . . . ?
O4 Hf1 N2 C20 82.2(2) . . . . ?
O2 Hf1 N2 C33 176.6(3) . . . . ?
O1 Hf1 N2 C33 -19.9(3) . . . . ?
N1 Hf1 N2 C33 61.9(3) . . . . ?
O3 Hf1 N2 C33 -177.1(2) . . . . ?
O4 Hf1 N2 C33 -98.4(3) . . . . ?
Hf1 O1 C1 C2 -179.7(2) . . . . ?
Hf1 O1 C1 C6 0.8(3) . . . . ?
O1 C1 C2 C3 -178.9(3) . . . . ?
C6 C1 C2 C3 0.6(4) . . . . ?
O1 C1 C2 C7 0.3(4) . . . . ?
C6 C1 C2 C7 179.9(3) . . . . ?
C1 C2 C3 C4 0.7(4) . . . . ?
C7 C2 C3 C4 -178.5(3) . . . . ?
C2 C3 C4 C5 -1.0(5) . . . . ?
C2 C3 C4 C11 177.6(3) . . . . ?
C3 C4 C5 C6 -0.1(5) . . . . ?
C11 C4 C5 C6 -178.7(3) . . . . ?
C4 C5 C6 N1 -179.4(3) . . . . ?
C4 C5 C6 C1 1.4(4) . . . . ?
C29 N1 C6 C5 1.1(4) . . . . ?
Hf1 N1 C6 C5 -177.9(2) . . . . ?
C29 N1 C6 C1 -179.7(3) . . . . ?
Hf1 N1 C6 C1 1.4(3) . . . . ?
O1 C1 C6 C5 177.9(3) . . . . ?
C2 C1 C6 C5 -1.6(4) . . . . ?
O1 C1 C6 N1 -1.4(4) . . . . ?
C2 C1 C6 N1 179.0(3) . . . . ?
C1 C2 C7 C8 179.2(3) . . . . ?
C3 C2 C7 C8 -1.6(4) . . . . ?
C1 C2 C7 C9 -61.8(4) . . . . ?
C3 C2 C7 C9 117.4(3) . . . . ?
C1 C2 C7 C10 59.0(4) . . . . ?
C3 C2 C7 C10 -121.7(3) . . . . ?
C3 C4 C11 C14 -116.6(3) . . . . ?
C5 C4 C11 C14 62.0(4) . . . . ?
C3 C4 C11 C12 123.9(3) . . . . ?
C5 C4 C11 C12 -57.5(4) . . . . ?
C3 C4 C11 C13 4.2(4) . . . . ?
C5 C4 C11 C13 -177.3(3) . . . . ?
Hf1 O2 C15 C16 178.3(2) . . . . ?
Hf1 O2 C15 C20 -1.2(3) . . . . ?
O2 C15 C16 C17 -177.9(3) . . . . ?
C20 C15 C16 C17 1.6(4) . . . . ?
O2 C15 C16 C21 2.1(4) . . . . ?
C20 C15 C16 C21 -178.5(3) . . . . ?
C15 C16 C17 C18 0.1(5) . . . . ?
C21 C16 C17 C18 -179.9(3) . . . . ?
C16 C17 C18 C19 -1.3(5) . . . . ?
C16 C17 C18 C25 178.4(3) . . . . ?
C17 C18 C19 C20 0.9(5) . . . . ?
C25 C18 C19 C20 -178.8(3) . . . . ?
C18 C19 C20 N2 179.3(3) . . . . ?
C18 C19 C20 C15 0.6(5) . . . . ?
C33 N2 C20 C19 4.9(5) . . . . ?
Hf1 N2 C20 C19 -175.7(3) . . . . ?
C33 N2 C20 C15 -176.4(3) . . . . ?
Hf1 N2 C20 C15 3.0(3) . . . . ?
O2 C15 C20 C19 177.6(3) . . . . ?
C16 C15 C20 C19 -1.9(4) . . . . ?
O2 C15 C20 N2 -1.3(4) . . . . ?
C16 C15 C20 N2 179.2(3) . . . . ?
C17 C16 C21 C23 -122.3(3) . . . . ?
C15 C16 C21 C23 57.8(4) . . . . ?
C17 C16 C21 C22 -2.9(4) . . . . ?
C15 C16 C21 C22 177.1(3) . . . . ?
C17 C16 C21 C24 116.1(3) . . . . ?
C15 C16 C21 C24 -63.8(4) . . . . ?
C19 C18 C25 C28 121.1(3) . . . . ?
C17 C18 C25 C28 -58.6(4) . . . . ?
C19 C18 C25 C26 -119.2(3) . . . . ?
C17 C18 C25 C26 61.1(4) . . . . ?
C19 C18 C25 C27 0.7(4) . . . . ?
C17 C18 C25 C27 -179.0(3) . . . . ?
C6 N1 C29 C32 177.1(3) . . . . ?
Hf1 N1 C29 C32 -4.0(4) . . . . ?
C6 N1 C29 C31 -66.4(4) . . . . ?
Hf1 N1 C29 C31 112.4(3) . . . . ?
C6 N1 C29 C30 60.1(4) . . . . ?
Hf1 N1 C29 C30 -121.0(3) . . . . ?
C20 N2 C33 C35 -66.9(4) . . . . ?
Hf1 N2 C33 C35 113.8(3) . . . . ?
C20 N2 C33 C34 60.4(4) . . . . ?
Hf1 N2 C33 C34 -119.0(3) . . . . ?
C20 N2 C33 C36 177.2(3) . . . . ?
Hf1 N2 C33 C36 -2.2(4) . . . . ?
C40 O3 C37 C38 -19.7(4) . . . . ?
Hf1 O3 C37 C38 161.5(2) . . . . ?
O3 C37 C38 C39 37.1(4) . . . . ?
C37 C38 C39 C40 -40.4(4) . . . . ?
C37 O3 C40 C39 -5.6(4) . . . . ?
Hf1 O3 C40 C39 173.1(2) . . . . ?
C38 C39 C40 O3 28.6(4) . . . . ?
C44 O4 C41 C42 -17.8(4) . . . . ?
Hf1 O4 C41 C42 152.4(2) . . . . ?
O4 C41 C42 C43 33.8(4) . . . . ?
C41 C42 C43 C44 -37.4(4) . . . . ?
C41 O4 C44 C43 -5.6(4) . . . . ?
Hf1 O4 C44 C43 -176.3(3) . . . . ?
C42 C43 C44 O4 27.1(4) . . . . ?
C47 O5 C45 C46 -60.6(10) . . . . ?
C45 O5 C47 C48 -69.0(10) . . . . ?
C47B O5B C45B C46B 62(2) . . . . ?
C45B O5B C47B C48B 72(2) . . . . ?
